data_7214039
loop_
_publ_author_name
'Han, Bao-Xia'
'Wang, Chuan-Zeng'
'Chen, Kai'
'Xiao, Xin'
'Tao, Zhu'
'Xue, Sai-Feng'
'Zhang, Yun-Qian'
'Zhu, Qian-Jiang'

_publ_section_title
;
 Coordination and supramolecular assemblies of K+/Ln3+ to
 perhydroxycucurbit[5]uril in the presence of [PMo12O40]3&#x2212;:
 potential application in isolation of light lanthanides
;
_journal_issue 9
_journal_name_full CrystEngComm
_journal_page_first 1615
_journal_paper_doi 10.1039/c3ce42063a
_journal_volume 16
_journal_year 2014
_chemical_formula_moiety 'C30 H34 Cl Eu K N20 O23, P Mo12 O40, 11(H2 O)'
_chemical_formula_sum 'C30 H58 Cl Eu K Mo12 N20 O74 P'
_chemical_formula_weight 3291.72
_chemical_name_systematic
;
 ?
;
_space_group_IT_number 62
_symmetry_cell_setting orthorhombic
_symmetry_space_group_name_Hall '-P 2ac 2n'
_symmetry_space_group_name_H-M 'P n m a'
_atom_sites_solution_hydrogens geom
_atom_sites_solution_primary direct
_atom_sites_solution_secondary difmap
_audit_creation_method SHELXL-97
_cell_angle_alpha 90.00
_cell_angle_beta 90.00
_cell_angle_gamma 90.00
_cell_formula_units_Z 4
_cell_length_a 22.524(4)
_cell_length_b 15.876(3)
_cell_length_c 23.193(4)
_cell_measurement_temperature 223(2)
_cell_volume 8294(3)
_computing_structure_refinement 'SHELXL-97 (Sheldrick, 1997)'
_diffrn_ambient_temperature 223(2)
_diffrn_measured_fraction_theta_full 0.996
_diffrn_measured_fraction_theta_max 0.996
_diffrn_measurement_device_type 'Bruker Smart Apex2 CCD Detector'
_diffrn_measurement_method '\f and \w scan'
_diffrn_radiation_monochromator graphite
_diffrn_radiation_source 'fine-focus sealed tube'
_diffrn_radiation_type MoK\a
_diffrn_radiation_wavelength 0.71073
_diffrn_reflns_av_R_equivalents 0.0695
_diffrn_reflns_av_sigmaI/netI 0.0495
_diffrn_reflns_limit_h_max 26
_diffrn_reflns_limit_h_min -26
_diffrn_reflns_limit_k_max 18
_diffrn_reflns_limit_k_min -18
_diffrn_reflns_limit_l_max 27
_diffrn_reflns_limit_l_min -24
_diffrn_reflns_number 53288
_diffrn_reflns_theta_full 25.10
_diffrn_reflns_theta_max 25.10
_diffrn_reflns_theta_min 1.26
_exptl_absorpt_coefficient_mu 2.735
_exptl_absorpt_correction_T_max 0.5973
_exptl_absorpt_correction_T_min 0.5043
_exptl_absorpt_correction_type multi-scan
_exptl_absorpt_process_details 'SADABS (Bruker, 2008)'
_exptl_crystal_colour colorless
_exptl_crystal_density_diffrn 2.636
_exptl_crystal_density_method 'not measured'
_exptl_crystal_description prism
_exptl_crystal_F_000 6352
_exptl_crystal_size_max 0.29
_exptl_crystal_size_mid 0.24
_exptl_crystal_size_min 0.21
_platon_squeeze_details
;
;
_refine_diff_density_max 1.679
_refine_diff_density_min -1.464
_refine_diff_density_rms 0.146
_refine_ls_extinction_method none
_refine_ls_goodness_of_fit_ref 1.086
_refine_ls_hydrogen_treatment constr
_refine_ls_matrix_type full
_refine_ls_number_parameters 624
_refine_ls_number_reflns 7644
_refine_ls_number_restraints 0
_refine_ls_restrained_S_all 1.086
_refine_ls_R_factor_all 0.0932
_refine_ls_R_factor_gt 0.0628
_refine_ls_shift/su_max 0.002
_refine_ls_shift/su_mean 0.000
_refine_ls_structure_factor_coef Fsqd
_refine_ls_weighting_details 'calc w=1/[\s^2^(Fo^2^)+(0.0776P)^2^+40.2991P] where P=(Fo^2^+2Fc^2^)/3'
_refine_ls_weighting_scheme calc
_refine_ls_wR_factor_gt 0.1618
_refine_ls_wR_factor_ref 0.1773
_reflns_number_gt 5120
_reflns_number_total 7644
_reflns_threshold_expression >2sigma(I)
_cod_data_source_file c3ce42063a.txt
_cod_data_source_block p6
_cod_original_cell_volume 8293(3)
_cod_database_code 7214039

loop_
_symmetry_equiv_pos_as_xyz
'x, y, z'
'-x+1/2, -y, z+1/2'
'x+1/2, -y+1/2, -z+1/2'
'-x, y+1/2, -z'
'-x, -y, -z'
'x-1/2, y, -z-1/2'
'-x-1/2, y-1/2, z-1/2'
'x, -y-1/2, z'

loop_
_atom_site_label
_atom_site_type_symbol
_atom_site_fract_x
_atom_site_fract_y
_atom_site_fract_z
_atom_site_U_iso_or_equiv
_atom_site_adp_type
_atom_site_occupancy
_atom_site_symmetry_multiplicity
_atom_site_calc_flag
_atom_site_refinement_flags
O4W O 0.5130(5) 0.2500 0.8516(5) 0.094(3) Uani 1 2 d S
O5W O -0.1954(13) 0.7500 0.8420(12) 0.66(7) Uani 1 2 d S
O1W O 0.1100(4) 0.2500 0.5742(5) 0.082(4) Uani 1 2 d S
O2W O 0.1279(5) 0.2500 0.6866(5) 0.094(3) Uani 1 2 d S
O3W O 0.6206(11) 0.2500 0.5331(11) 0.218(11) Uani 1 2 d S
Eu1 Eu 0.20647(3) 0.2500 0.61802(3) 0.0518(2) Uani 1 2 d S
Cl1 Cl 0.32702(18) 0.2500 0.59809(19) 0.0729(11) Uani 1 2 d S
K1 K 0.5039(3) 0.2500 0.5609(2) 0.1138(16) Uani 1 2 d S
O12 O 0.0845(4) 0.7500 0.5734(4) 0.052(2) Uani 1 2 d S
O13 O 0.0720(3) 0.6704(3) 0.6659(3) 0.0492(16) Uani 1 1 d .
O14 O -0.0145(4) 0.7500 0.6252(5) 0.065(3) Uani 1 2 d S
O15 O -0.1126(4) 0.8330(5) 0.6442(4) 0.093(3) Uani 1 1 d .
O16 O 0.1359(3) 0.5348(4) 0.6636(3) 0.066(2) Uani 1 1 d .
O17 O 0.0322(4) 0.5343(4) 0.7146(4) 0.075(2) Uani 1 1 d .
O18 O 0.0508(4) 0.7500 0.7777(4) 0.056(2) Uani 1 2 d S
O19 O 0.2369(3) 0.5951(5) 0.7186(4) 0.079(2) Uani 1 1 d .
O20 O 0.1232(3) 0.6169(4) 0.7610(3) 0.0565(18) Uani 1 1 d .
O21 O 0.1770(4) 0.7500 0.7137(4) 0.054(2) Uani 1 2 d S
O22 O -0.0991(5) 0.7500 0.5470(6) 0.089(4) Uani 1 2 d S
O23 O 0.1905(3) 0.6688(4) 0.6179(3) 0.065(2) Uani 1 1 d .
O24 O 0.0211(4) 0.5947(5) 0.8284(4) 0.080(2) Uani 1 1 d .
O25 O 0.0734(5) 0.5809(5) 0.4418(4) 0.112(4) Uani 1 1 d .
O26 O 0.0816(4) 0.5665(4) 0.5626(3) 0.076(2) Uani 1 1 d .
O27 O 0.2625(6) 0.7500 0.5345(5) 0.093(4) Uani 1 2 d S
O28 O 0.1577(4) 0.6659(5) 0.5071(3) 0.083(3) Uani 1 1 d .
O29 O 0.0688(7) 0.7500 0.4616(5) 0.098(5) Uani 1 2 d S
O30 O -0.0203(4) 0.5682(4) 0.6147(4) 0.083(3) Uani 1 1 d .
O31 O -0.0380(3) 0.8320(4) 0.7340(4) 0.070(2) Uani 1 1 d .
O32 O -0.0078(4) 0.6468(4) 0.5191(4) 0.082(3) Uani 1 1 d .
O33 O -0.1203(5) 0.9209(6) 0.5429(6) 0.132(4) Uani 1 1 d .
O34 O 0.0480(5) 0.4222(5) 0.6258(4) 0.110(4) Uani 1 1 d .
O35 O -0.1480(5) 0.7500 0.7435(8) 0.114(5) Uani 1 2 d S
Mo1 Mo 0.03831(5) 0.63320(6) 0.76241(5) 0.0622(3) Uani 1 1 d .
Mo2 Mo 0.17218(5) 0.63397(6) 0.69478(5) 0.0648(3) Uani 1 1 d .
Mo3 Mo 0.19131(8) 0.7500 0.55718(6) 0.0749(5) Uani 1 2 d S
Mo4 Mo 0.05587(6) 0.52615(5) 0.63569(5) 0.0782(4) Uani 1 1 d .
Mo5 Mo 0.07436(7) 0.64269(6) 0.49896(5) 0.0905(5) Uani 1 1 d .
Mo6 Mo -0.07054(6) 0.85791(6) 0.57351(7) 0.1005(5) Uani 1 1 d .
Mo7 Mo -0.08861(7) 0.7500 0.69950(9) 0.0876(6) Uani 1 2 d S
P1 P 0.05394(17) 0.7500 0.63244(16) 0.0478(10) Uani 1 2 d S
C1 C 0.2932(7) 0.2500 0.7404(6) 0.054(4) Uani 1 2 d S
C2 C 0.3846(4) 0.2992(7) 0.7723(4) 0.058(3) Uani 1 1 d .
C3 C 0.4568(6) 0.2500 0.7078(7) 0.053(4) Uani 1 2 d S
C4 C 0.3015(5) 0.4034(8) 0.7460(5) 0.063(3) Uani 1 1 d .
H4A H 0.2583 0.4022 0.7512 0.076 Uiso 1 1 calc R
H4B H 0.3181 0.4403 0.7758 0.076 Uiso 1 1 calc R
C5 C 0.4514(5) 0.4064(7) 0.7190(5) 0.069(3) Uani 1 1 d .
H5A H 0.4462 0.4405 0.7538 0.083 Uiso 1 1 calc R
H5B H 0.4940 0.4042 0.7103 0.083 Uiso 1 1 calc R
C6 C 0.2737(6) 0.4363(8) 0.6466(5) 0.067(3) Uani 1 1 d .
C7 C 0.3650(5) 0.4936(7) 0.6770(6) 0.068(3) Uani 1 1 d .
C8 C 0.3520(5) 0.5254(7) 0.6165(6) 0.069(3) Uani 1 1 d .
C9 C 0.4400(5) 0.4483(7) 0.6158(6) 0.061(3) Uani 1 1 d .
C10 C 0.2626(5) 0.5006(8) 0.5500(5) 0.075(4) Uani 1 1 d .
H10A H 0.2710 0.5570 0.5348 0.090 Uiso 1 1 calc R
H10B H 0.2200 0.4971 0.5579 0.090 Uiso 1 1 calc R
C11 C 0.4123(5) 0.5052(8) 0.5216(6) 0.081(4) Uani 1 1 d .
H11A H 0.4552 0.5039 0.5147 0.097 Uiso 1 1 calc R
H11B H 0.3980 0.5617 0.5118 0.097 Uiso 1 1 calc R
C12 C 0.2498(5) 0.3651(8) 0.4997(5) 0.064(3) Uani 1 1 d .
C13 C 0.3234(5) 0.4492(8) 0.4624(6) 0.072(3) Uani 1 1 d .
C14 C 0.3178(5) 0.3694(9) 0.4244(5) 0.077(4) Uani 1 1 d .
C15 C 0.4113(5) 0.3730(8) 0.4649(5) 0.066(3) Uani 1 1 d .
C16 C 0.2428(8) 0.2500 0.4291(6) 0.081(6) Uani 1 2 d S
H16A H 0.2463 0.2500 0.3870 0.097 Uiso 1 2 calc SR
H16B H 0.2004 0.2500 0.4384 0.097 Uiso 1 2 calc SR
C17 C 0.3900(7) 0.2500 0.4017(8) 0.079(5) Uani 1 2 d S
H17A H 0.4329 0.2500 0.3951 0.095 Uiso 1 2 calc SR
H17B H 0.3703 0.2500 0.3640 0.095 Uiso 1 2 calc SR
N1 N 0.3244(4) 0.3201(6) 0.7539(4) 0.057(2) Uani 1 1 d .
N2 N 0.3145(4) 0.4385(6) 0.6906(4) 0.064(2) Uani 1 1 d .
N3 N 0.4297(3) 0.3199(5) 0.7303(3) 0.052(2) Uani 1 1 d .
N4 N 0.4201(4) 0.4469(6) 0.6707(5) 0.067(3) Uani 1 1 d .
N5 N 0.2948(4) 0.4889(6) 0.6028(5) 0.068(3) Uani 1 1 d .
N6 N 0.2782(4) 0.4386(7) 0.5072(4) 0.072(3) Uani 1 1 d .
N7 N 0.4014(4) 0.4900(6) 0.5827(5) 0.070(3) Uani 1 1 d .
N8 N 0.3834(4) 0.4437(6) 0.4834(4) 0.067(3) Uani 1 1 d .
N9 N 0.2678(4) 0.3258(7) 0.4502(4) 0.066(2) Uani 1 1 d .
N10 N 0.3738(4) 0.3262(7) 0.4325(4) 0.071(3) Uani 1 1 d .
O1 O 0.2414(4) 0.2500 0.7196(4) 0.058(3) Uani 1 2 d S
O2 O 0.2290(3) 0.3953(5) 0.6453(3) 0.0598(18) Uani 1 1 d .
O3 O 0.2096(3) 0.3390(5) 0.5319(3) 0.064(2) Uani 1 1 d .
O4 O 0.4991(4) 0.2500 0.6740(5) 0.062(3) Uani 1 2 d S
O5 O 0.4865(3) 0.4180(5) 0.5993(3) 0.069(2) Uani 1 1 d .
O6 O 0.4636(3) 0.3531(5) 0.4762(4) 0.078(2) Uani 1 1 d .
O7 O 0.3976(3) 0.3380(6) 0.8241(3) 0.083(3) Uani 1 1 d .
H7 H 0.4301 0.3209 0.8361 0.125 Uiso 1 1 calc R
O8 O 0.3706(4) 0.5540(5) 0.7199(5) 0.103(3) Uani 1 1 d .
H8 H 0.3389 0.5802 0.7231 0.154 Uiso 1 1 calc R
O9 O 0.3470(5) 0.6109(5) 0.6077(5) 0.116(4) Uani 1 1 d .
H9 H 0.3793 0.6339 0.6147 0.174 Uiso 1 1 calc R
O10 O 0.3127(4) 0.5258(6) 0.4364(4) 0.102(3) Uani 1 1 d .
H10 H 0.3355 0.5319 0.4086 0.153 Uiso 1 1 calc R
O11 O 0.3083(4) 0.3860(7) 0.3668(4) 0.101(3) Uani 1 1 d .
H11 H 0.2858 0.3497 0.3532 0.151 Uiso 1 1 calc R

loop_
_atom_site_aniso_label
_atom_site_aniso_U_11
_atom_site_aniso_U_22
_atom_site_aniso_U_33
_atom_site_aniso_U_23
_atom_site_aniso_U_13
_atom_site_aniso_U_12
O4W 0.047(5) 0.156(9) 0.078(6) 0.000 -0.003(4) 0.000
O5W 0.14(2) 1.7(2) 0.10(2) 0.000 0.000(17) 0.000
O1W 0.039(6) 0.151(11) 0.057(7) 0.000 0.004(5) 0.000
O2W 0.047(5) 0.156(9) 0.078(6) 0.000 -0.003(4) 0.000
O3W 0.19(2) 0.28(3) 0.18(2) 0.000 0.000(18) 0.000
Eu1 0.0260(4) 0.0815(5) 0.0480(4) 0.000 0.0006(3) 0.000
Cl1 0.054(3) 0.092(3) 0.072(3) 0.000 -0.001(2) 0.000
K1 0.127(4) 0.101(3) 0.113(4) 0.000 -0.006(3) 0.000
O12 0.080(7) 0.033(4) 0.042(5) 0.000 -0.020(5) 0.000
O13 0.061(4) 0.031(3) 0.056(4) 0.002(3) -0.024(3) 0.002(3)
O14 0.069(7) 0.026(4) 0.099(8) 0.000 -0.054(6) 0.000
O15 0.079(6) 0.057(5) 0.145(8) -0.006(5) -0.055(6) 0.012(4)
O16 0.079(5) 0.036(3) 0.084(5) -0.002(3) -0.023(4) 0.015(3)
O17 0.090(6) 0.034(3) 0.100(6) 0.016(4) -0.040(5) -0.009(3)
O18 0.047(6) 0.051(5) 0.069(7) 0.000 -0.026(5) 0.000
O19 0.063(5) 0.081(5) 0.093(6) 0.015(5) -0.016(5) 0.019(4)
O20 0.050(4) 0.056(4) 0.063(5) 0.017(3) -0.013(3) 0.004(3)
O21 0.052(6) 0.059(6) 0.049(6) 0.000 -0.004(5) 0.000
O22 0.088(9) 0.063(7) 0.114(10) 0.000 -0.076(8) 0.000
O23 0.085(6) 0.050(4) 0.060(5) -0.005(3) -0.012(4) 0.006(4)
O24 0.079(6) 0.075(5) 0.086(6) 0.031(5) -0.010(5) -0.007(4)
O25 0.206(11) 0.068(5) 0.062(6) -0.022(4) -0.045(6) -0.004(6)
O26 0.121(7) 0.038(4) 0.069(5) -0.007(3) -0.039(5) 0.008(4)
O27 0.084(9) 0.142(12) 0.054(7) 0.000 0.023(7) 0.000
O28 0.133(8) 0.067(5) 0.050(5) -0.021(4) -0.022(5) 0.018(5)
O29 0.168(13) 0.064(7) 0.063(8) 0.000 -0.056(8) 0.000
O30 0.086(6) 0.042(4) 0.121(7) 0.002(4) -0.058(5) -0.008(4)
O31 0.054(5) 0.053(4) 0.102(6) -0.011(4) -0.025(4) 0.007(3)
O32 0.068(6) 0.060(4) 0.118(7) -0.013(4) -0.050(5) 0.002(4)
O33 0.119(8) 0.069(6) 0.207(12) 0.033(7) -0.099(8) 0.004(5)
O34 0.152(9) 0.031(4) 0.148(9) 0.003(5) -0.060(7) 0.000(5)
O35 0.041(7) 0.116(11) 0.186(16) 0.000 -0.011(8) 0.000
Mo1 0.0665(7) 0.0488(5) 0.0714(7) 0.0156(4) -0.0093(5) 0.0022(4)
Mo2 0.0574(6) 0.0556(5) 0.0813(7) 0.0222(5) -0.0147(5) 0.0100(4)
Mo3 0.0976(13) 0.0811(10) 0.0459(9) 0.000 -0.0116(8) 0.000
Mo4 0.1219(10) 0.0244(4) 0.0884(8) 0.0001(4) -0.0459(7) 0.0014(5)
Mo5 0.1577(13) 0.0510(6) 0.0630(7) -0.0149(5) -0.0389(8) -0.0064(6)
Mo6 0.1011(10) 0.0489(6) 0.1516(13) 0.0179(7) -0.0796(10) 0.0068(6)
Mo7 0.0570(10) 0.0755(10) 0.1302(16) 0.000 -0.0372(10) 0.000
P1 0.067(3) 0.0191(14) 0.057(2) 0.000 -0.0315(19) 0.000
C1 0.047(9) 0.078(10) 0.036(8) 0.000 0.002(7) 0.000
C2 0.037(6) 0.107(8) 0.029(5) -0.011(5) -0.003(4) 0.003(5)
C3 0.033(8) 0.072(10) 0.054(9) 0.000 -0.008(7) 0.000
C4 0.046(7) 0.092(8) 0.051(7) -0.017(6) 0.006(5) 0.009(6)
C5 0.052(7) 0.077(8) 0.079(8) -0.036(7) -0.001(6) -0.002(6)
C6 0.064(8) 0.073(7) 0.065(8) -0.007(6) 0.013(7) 0.030(6)
C7 0.042(6) 0.069(7) 0.094(9) -0.014(7) 0.004(6) -0.004(5)
C8 0.053(7) 0.056(6) 0.098(9) 0.006(6) 0.021(7) 0.020(5)
C9 0.042(7) 0.051(6) 0.090(9) -0.007(6) 0.010(7) -0.002(5)
C10 0.051(7) 0.086(8) 0.088(9) 0.034(7) 0.021(7) 0.029(6)
C11 0.049(7) 0.069(7) 0.125(12) 0.037(8) 0.029(7) 0.013(6)
C12 0.039(6) 0.098(9) 0.055(7) 0.025(6) -0.002(6) 0.011(6)
C13 0.050(7) 0.083(8) 0.083(9) 0.041(7) 0.007(6) 0.015(6)
C14 0.059(8) 0.117(11) 0.054(7) 0.034(7) 0.017(6) 0.008(7)
C15 0.052(8) 0.081(8) 0.066(8) 0.026(6) 0.024(6) 0.004(6)
C16 0.059(11) 0.160(19) 0.024(8) 0.000 0.012(8) 0.000
C17 0.040(10) 0.130(17) 0.068(12) 0.000 0.025(8) 0.000
N1 0.034(5) 0.089(6) 0.049(5) -0.018(5) 0.000(4) -0.005(4)
N2 0.056(6) 0.069(6) 0.068(7) -0.016(5) 0.002(5) 0.007(5)
N3 0.038(5) 0.075(6) 0.044(5) -0.009(4) -0.001(4) 0.001(4)
N4 0.045(5) 0.061(5) 0.096(8) -0.008(5) 0.019(6) 0.007(4)
N5 0.047(6) 0.068(6) 0.088(7) 0.018(5) 0.017(5) 0.009(4)
N6 0.048(6) 0.089(7) 0.079(7) 0.028(6) 0.020(5) 0.017(5)
N7 0.043(6) 0.065(6) 0.101(8) 0.003(5) 0.007(5) 0.006(4)
N8 0.044(6) 0.073(6) 0.085(7) 0.020(5) 0.010(5) 0.011(5)
N9 0.046(5) 0.110(8) 0.042(5) 0.005(5) 0.002(5) -0.001(5)
N10 0.042(6) 0.098(7) 0.074(7) 0.022(6) 0.004(5) -0.002(5)
O1 0.034(6) 0.091(7) 0.050(6) 0.000 -0.003(5) 0.000
O2 0.034(4) 0.083(5) 0.062(5) -0.007(4) 0.001(4) -0.002(4)
O3 0.032(4) 0.105(6) 0.054(4) 0.019(4) 0.003(3) 0.002(4)
O4 0.042(6) 0.069(6) 0.073(7) 0.000 0.006(6) 0.000
O5 0.054(5) 0.064(5) 0.088(6) -0.005(4) 0.007(4) 0.004(4)
O6 0.047(5) 0.091(6) 0.097(7) 0.023(5) 0.021(4) 0.012(4)
O7 0.051(5) 0.146(8) 0.053(5) -0.030(5) -0.017(4) 0.003(5)
O8 0.066(6) 0.078(6) 0.164(9) -0.054(6) -0.006(6) 0.003(4)
O9 0.126(9) 0.056(5) 0.166(10) 0.003(6) 0.033(8) 0.022(5)
O10 0.056(5) 0.131(8) 0.119(8) 0.073(6) 0.022(5) 0.030(5)
O11 0.090(7) 0.159(10) 0.054(6) 0.027(6) 0.016(5) 0.007(6)

loop_
_atom_type_symbol
_atom_type_description
_atom_type_scat_dispersion_real
_atom_type_scat_dispersion_imag
_atom_type_scat_source
C C 0.0033 0.0016 'International Tables Vol C Tables 4.2.6.8 and 6.1.1.4'
H H 0.0000 0.0000 'International Tables Vol C Tables 4.2.6.8 and 6.1.1.4'
N N 0.0061 0.0033 'International Tables Vol C Tables 4.2.6.8 and 6.1.1.4'
O O 0.0106 0.0060 'International Tables Vol C Tables 4.2.6.8 and 6.1.1.4'
Mo Mo -1.6832 0.6857 'International Tables Vol C Tables 4.2.6.8 and 6.1.1.4'
Eu Eu -0.1578 3.6682 'International Tables Vol C Tables 4.2.6.8 and 6.1.1.4'
P P 0.1023 0.0942 'International Tables Vol C Tables 4.2.6.8 and 6.1.1.4'
Cl Cl 0.1484 0.1585 'International Tables Vol C Tables 4.2.6.8 and 6.1.1.4'
K K 0.2009 0.2494 'International Tables Vol C Tables 4.2.6.8 and 6.1.1.4'

loop_
_geom_angle_atom_site_label_1
_geom_angle_atom_site_label_2
_geom_angle_atom_site_label_3
_geom_angle
_geom_angle_site_symmetry_1
_geom_angle_site_symmetry_3
O2W Eu1 O1W 67.1(4) . .
O2W Eu1 O2 88.93(19) . .
O1W Eu1 O2 107.29(17) . .
O2W Eu1 O2 88.93(19) . 8_565
O1W Eu1 O2 107.29(17) . 8_565
O2 Eu1 O2 141.3(3) . 8_565
O2W Eu1 O3 124.6(3) . 8_565
O1W Eu1 O3 71.3(3) . 8_565
O2 Eu1 O3 138.6(3) . 8_565
O2 Eu1 O3 70.1(3) 8_565 8_565
O2W Eu1 O3 124.6(3) . .
O1W Eu1 O3 71.3(3) . .
O2 Eu1 O3 70.1(3) . .
O2 Eu1 O3 138.6(3) 8_565 .
O3 Eu1 O3 70.5(4) 8_565 .
O2W Eu1 O1 66.5(3) . .
O1W Eu1 O1 133.6(3) . .
O2 Eu1 O1 71.90(18) . .
O2 Eu1 O1 71.90(18) 8_565 .
O3 Eu1 O1 139.9(2) 8_565 .
O3 Eu1 O1 139.9(2) . .
O2W Eu1 Cl1 147.7(3) . .
O1W Eu1 Cl1 145.3(3) . .
O2 Eu1 Cl1 80.74(17) . .
O2 Eu1 Cl1 80.74(17) 8_565 .
O3 Eu1 Cl1 80.49(17) 8_565 .
O3 Eu1 Cl1 80.49(17) . .
O1 Eu1 Cl1 81.2(2) . .
O4 K1 O3W 106.1(6) . .
O4 K1 O6 135.2(3) . 8_565
O3W K1 O6 98.7(5) . 8_565
O4 K1 O6 135.2(3) . .
O3W K1 O6 98.7(5) . .
O6 K1 O6 74.2(4) 8_565 .
O4 K1 O5 71.4(2) . .
O3W K1 O5 102.0(2) . .
O6 K1 O5 138.4(3) 8_565 .
O6 K1 O5 67.3(3) . .
O4 K1 O5 71.4(2) . 8_565
O3W K1 O5 102.0(2) . 8_565
O6 K1 O5 67.3(3) 8_565 8_565
O6 K1 O5 138.4(3) . 8_565
O5 K1 O5 140.0(4) . 8_565
P1 O12 Mo3 125.6(5) . .
P1 O12 Mo5 126.2(3) . .
Mo3 O12 Mo5 89.0(3) . .
P1 O12 Mo5 126.2(3) . 8_575
Mo3 O12 Mo5 89.0(3) . 8_575
Mo5 O12 Mo5 88.7(3) . 8_575
P1 O13 Mo4 126.3(3) . .
P1 O13 Mo2 125.6(4) . .
Mo4 O13 Mo2 89.65(19) . .
P1 O13 Mo1 125.5(4) . .
Mo4 O13 Mo1 89.4(2) . .
Mo2 O13 Mo1 88.74(19) . .
P1 O14 Mo7 127.9(6) . .
P1 O14 Mo6 124.5(4) . 8_575
Mo7 O14 Mo6 89.6(3) . 8_575
P1 O14 Mo6 124.5(4) . .
Mo7 O14 Mo6 89.6(3) . .
Mo6 O14 Mo6 89.1(3) 8_575 .
Mo7 O15 Mo6 124.7(5) . .
Mo2 O16 Mo4 125.9(3) . .
Mo4 O17 Mo1 126.0(4) . .
Mo1 O18 Mo1 152.6(5) . 8_575
Mo2 O20 Mo1 124.6(3) . .
Mo2 O21 Mo2 152.4(6) 8_575 .
Mo6 O22 Mo6 125.1(5) . 8_575
Mo3 O23 Mo2 152.3(4) . .
Mo4 O26 Mo5 150.9(5) . .
Mo5 O28 Mo3 125.2(4) . .
Mo5 O29 Mo5 125.6(6) . 8_575
Mo6 O30 Mo4 152.4(5) 8_575 .
Mo7 O31 Mo1 151.1(4) . 8_575
Mo6 O32 Mo5 152.1(5) 8_575 .
O24 Mo1 O18 102.5(4) . .
O24 Mo1 O31 102.1(4) . 8_575
O18 Mo1 O31 85.2(3) . 8_575
O24 Mo1 O17 102.1(4) . .
O18 Mo1 O17 155.4(4) . .
O31 Mo1 O17 88.5(3) 8_575 .
O24 Mo1 O20 101.2(3) . .
O18 Mo1 O20 89.3(3) . .
O31 Mo1 O20 156.7(3) 8_575 .
O17 Mo1 O20 87.2(3) . .
O24 Mo1 O13 171.7(3) . .
O18 Mo1 O13 83.7(3) . .
O31 Mo1 O13 83.9(3) 8_575 .
O17 Mo1 O13 72.0(3) . .
O20 Mo1 O13 73.0(2) . .
O19 Mo2 O21 103.4(4) . .
O19 Mo2 O20 100.7(4) . .
O21 Mo2 O20 89.2(3) . .
O19 Mo2 O23 103.1(4) . .
O21 Mo2 O23 85.5(3) . .
O20 Mo2 O23 156.2(3) . .
O19 Mo2 O16 101.1(4) . .
O21 Mo2 O16 155.5(3) . .
O20 Mo2 O16 86.5(3) . .
O23 Mo2 O16 88.7(3) . .
O19 Mo2 O13 171.3(3) . .
O21 Mo2 O13 83.4(3) . .
O20 Mo2 O13 73.6(2) . .
O23 Mo2 O13 82.7(3) . .
O16 Mo2 O13 72.2(2) . .
O27 Mo3 O23 103.8(4) . 8_575
O27 Mo3 O23 103.8(4) . .
O23 Mo3 O23 84.9(4) 8_575 .
O27 Mo3 O28 100.7(4) . .
O23 Mo3 O28 155.4(4) 8_575 .
O23 Mo3 O28 88.5(3) . .
O27 Mo3 O28 100.7(4) . 8_575
O23 Mo3 O28 88.5(3) 8_575 8_575
O23 Mo3 O28 155.4(4) . 8_575
O28 Mo3 O28 87.8(5) . 8_575
O27 Mo3 O12 170.8(5) . .
O23 Mo3 O12 82.9(3) 8_575 .
O23 Mo3 O12 82.9(3) . .
O28 Mo3 O12 72.8(3) . .
O28 Mo3 O12 72.8(3) 8_575 .
O34 Mo4 O26 104.0(4) . .
O34 Mo4 O30 102.4(4) . .
O26 Mo4 O30 85.9(4) . .
O34 Mo4 O17 99.7(4) . .
O26 Mo4 O17 156.3(3) . .
O30 Mo4 O17 88.3(4) . .
O34 Mo4 O16 102.5(4) . .
O26 Mo4 O16 89.4(3) . .
O30 Mo4 O16 155.1(3) . .
O17 Mo4 O16 86.2(3) . .
O34 Mo4 O13 170.7(4) . .
O26 Mo4 O13 83.9(3) . .
O30 Mo4 O13 83.0(2) . .
O17 Mo4 O13 72.6(2) . .
O16 Mo4 O13 72.2(2) . .
O25 Mo5 O32 101.8(5) . .
O25 Mo5 O29 99.5(4) . .
O32 Mo5 O29 90.9(5) . .
O25 Mo5 O26 104.2(4) . .
O32 Mo5 O26 85.1(4) . .
O29 Mo5 O26 156.3(4) . .
O25 Mo5 O28 101.9(5) . .
O32 Mo5 O28 156.3(3) . .
O29 Mo5 O28 86.4(5) . .
O26 Mo5 O28 87.9(4) . .
O25 Mo5 O12 170.7(4) . .
O32 Mo5 O12 83.9(3) . .
O29 Mo5 O12 72.8(3) . .
O26 Mo5 O12 83.5(2) . .
O28 Mo5 O12 72.8(3) . .
O33 Mo6 O30 104.2(4) . 8_575
O33 Mo6 O32 104.0(5) . 8_575
O30 Mo6 O32 85.1(4) 8_575 8_575
O33 Mo6 O22 100.0(4) . .
O30 Mo6 O22 155.7(3) 8_575 .
O32 Mo6 O22 90.1(5) 8_575 .
O33 Mo6 O15 99.0(5) . .
O30 Mo6 O15 89.5(4) 8_575 .
O32 Mo6 O15 157.1(3) 8_575 .
O22 Mo6 O15 85.7(5) . .
O33 Mo6 O14 168.7(5) . .
O30 Mo6 O14 83.0(3) 8_575 .
O32 Mo6 O14 85.0(4) 8_575 .
O22 Mo6 O14 72.9(3) . .
O15 Mo6 O14 72.1(4) . .
O35 Mo7 O31 102.8(5) . .
O35 Mo7 O31 102.8(5) . 8_575
O31 Mo7 O31 86.1(4) . 8_575
O35 Mo7 O15 100.5(5) . 8_575
O31 Mo7 O15 156.7(4) . 8_575
O31 Mo7 O15 88.8(3) 8_575 8_575
O35 Mo7 O15 100.5(5) . .
O31 Mo7 O15 88.8(3) . .
O31 Mo7 O15 156.7(4) 8_575 .
O15 Mo7 O15 86.9(5) 8_575 .
O35 Mo7 O14 171.4(6) . .
O31 Mo7 O14 83.4(3) . .
O31 Mo7 O14 83.4(3) 8_575 .
O15 Mo7 O14 73.5(3) 8_575 .
O15 Mo7 O14 73.5(3) . .
O12 P1 O13 109.4(4) . 8_575
O12 P1 O13 109.4(4) . .
O13 P1 O13 110.5(5) 8_575 .
O12 P1 O14 110.5(6) . .
O13 P1 O14 108.5(4) 8_575 .
O13 P1 O14 108.5(4) . .
O1 C1 N1 124.6(7) . .
O1 C1 N1 124.6(7) . 8_565
N1 C1 N1 110.7(13) . 8_565
O7 C2 N3 109.6(8) . .
O7 C2 N1 110.5(8) . .
N3 C2 N1 113.9(8) . .
O7 C2 C2 116.5(6) . 8_565
N3 C2 C2 103.1(6) . 8_565
N1 C2 C2 103.1(6) . 8_565
O4 C3 N3 125.9(6) . .
O4 C3 N3 125.9(6) . 8_565
N3 C3 N3 108.1(13) . 8_565
N2 C4 N1 113.7(9) . .
N2 C4 H4A 108.8 . .
N1 C4 H4A 108.8 . .
N2 C4 H4B 108.8 . .
N1 C4 H4B 108.8 . .
H4A C4 H4B 107.7 . .
N4 C5 N3 112.4(8) . .
N4 C5 H5A 109.1 . .
N3 C5 H5A 109.1 . .
N4 C5 H5B 109.1 . .
N3 C5 H5B 109.1 . .
H5A C5 H5B 107.9 . .
O2 C6 N2 126.5(12) . .
O2 C6 N5 126.2(12) . .
N2 C6 N5 107.3(11) . .
O8 C7 N4 110.4(9) . .
O8 C7 N2 109.0(9) . .
N4 C7 N2 112.3(10) . .
O8 C7 C8 116.7(10) . .
N4 C7 C8 104.0(9) . .
N2 C7 C8 104.3(9) . .
O9 C8 N5 106.9(10) . .
O9 C8 N7 111.1(10) . .
N5 C8 N7 113.7(10) . .
O9 C8 C7 118.7(11) . .
N5 C8 C7 104.0(9) . .
N7 C8 C7 102.6(9) . .
O5 C9 N7 125.3(12) . .
O5 C9 N4 125.3(11) . .
N7 C9 N4 109.4(10) . .
N5 C10 N6 112.1(9) . .
N5 C10 H10A 109.2 . .
N6 C10 H10A 109.2 . .
N5 C10 H10B 109.2 . .
N6 C10 H10B 109.2 . .
H10A C10 H10B 107.9 . .
N7 C11 N8 113.6(9) . .
N7 C11 H11A 108.8 . .
N8 C11 H11A 108.8 . .
N7 C11 H11B 108.8 . .
N8 C11 H11B 108.8 . .
H11A C11 H11B 107.7 . .
O3 C12 N6 124.0(12) . .
O3 C12 N9 124.5(12) . .
N6 C12 N9 111.3(10) . .
O10 C13 N8 111.5(10) . .
O10 C13 N6 106.8(9) . .
N8 C13 N6 113.9(10) . .
O10 C13 C14 117.3(11) . .
N8 C13 C14 102.7(10) . .
N6 C13 C14 104.7(10) . .
O11 C14 N10 110.7(10) . .
O11 C14 N9 111.7(11) . .
N10 C14 N9 113.3(10) . .
O11 C14 C13 114.1(11) . .
N10 C14 C13 104.1(10) . .
N9 C14 C13 102.6(9) . .
O6 C15 N10 124.5(12) . .
O6 C15 N8 125.6(13) . .
N10 C15 N8 109.9(11) . .
N9 C16 N9 116.4(14) . 8_565
N9 C16 H16A 108.2 . .
N9 C16 H16A 108.2 8_565 .
N9 C16 H16B 108.2 . .
N9 C16 H16B 108.2 8_565 .
H16A C16 H16B 107.3 . .
N10 C17 N10 112.9(13) . 8_565
N10 C17 H17A 109.0 . .
N10 C17 H17A 109.0 8_565 .
N10 C17 H17B 109.0 . .
N10 C17 H17B 109.0 8_565 .
H17A C17 H17B 107.8 . .
C1 N1 C4 122.9(9) . .
C1 N1 C2 111.3(10) . .
C4 N1 C2 125.6(9) . .
C6 N2 C4 121.4(10) . .
C6 N2 C7 111.9(10) . .
C4 N2 C7 125.7(10) . .
C3 N3 C2 112.7(9) . .
C3 N3 C5 122.4(9) . .
C2 N3 C5 124.2(8) . .
C9 N4 C7 111.7(10) . .
C9 N4 C5 124.4(9) . .
C7 N4 C5 123.8(10) . .
C6 N5 C10 121.7(10) . .
C6 N5 C8 112.5(10) . .
C10 N5 C8 125.8(10) . .
C12 N6 C10 124.5(10) . .
C12 N6 C13 109.8(11) . .
C10 N6 C13 125.4(11) . .
C9 N7 C11 122.0(10) . .
C9 N7 C8 112.1(10) . .
C11 N7 C8 125.5(10) . .
C15 N8 C13 112.3(11) . .
C15 N8 C11 122.3(10) . .
C13 N8 C11 125.4(10) . .
C12 N9 C16 124.0(11) . .
C12 N9 C14 111.0(11) . .
C16 N9 C14 124.9(11) . .
C15 N10 C14 110.8(11) . .
C15 N10 C17 125.0(11) . .
C14 N10 C17 123.4(12) . .
C1 O1 Eu1 131.0(9) . .
C6 O2 Eu1 133.9(7) . .
C12 O3 Eu1 134.6(6) . .
C3 O4 K1 131.8(9) . .
C9 O5 K1 126.2(7) . .
C15 O6 K1 128.3(7) . .
C2 O7 H7 109.5 . .
C7 O8 H8 109.5 . .
C8 O9 H9 109.5 . .
C13 O10 H10 109.5 . .
C14 O11 H11 109.5 . .

loop_
_geom_bond_atom_site_label_1
_geom_bond_atom_site_label_2
_geom_bond_distance
_geom_bond_site_symmetry_2
O1W Eu1 2.398(10) .
O2W Eu1 2.380(12) .
O3W K1 2.71(3) .
Eu1 O2 2.445(8) .
Eu1 O2 2.445(8) 8_565
Eu1 O3 2.447(7) 8_565
Eu1 O3 2.447(7) .
Eu1 O1 2.484(10) .
Eu1 Cl1 2.754(4) .
K1 O4 2.625(12) .
K1 O6 2.714(9) 8_565
K1 O6 2.714(9) .
K1 O5 2.839(8) .
K1 O5 2.839(8) 8_565
O12 P1 1.532(10) .
O12 Mo3 2.435(10) .
O12 Mo5 2.436(6) .
O12 Mo5 2.436(6) 8_575
O13 P1 1.537(6) .
O13 Mo4 2.422(6) .
O13 Mo2 2.424(6) .
O13 Mo1 2.437(7) .
O14 P1 1.550(10) .
O14 Mo7 2.399(12) .
O14 Mo6 2.443(6) 8_575
O14 Mo6 2.443(6) .
O15 Mo7 1.917(9) .
O15 Mo6 1.934(11) .
O16 Mo2 1.916(7) .
O16 Mo4 1.921(7) .
O17 Mo4 1.910(9) .
O17 Mo1 1.926(7) .
O18 Mo1 1.909(2) .
O18 Mo1 1.909(2) 8_575
O19 Mo2 1.677(7) .
O20 Mo2 1.910(7) .
O20 Mo1 1.929(7) .
O21 Mo2 1.897(2) 8_575
O21 Mo2 1.897(2) .
O22 Mo6 1.930(4) .
O22 Mo6 1.930(4) 8_575
O23 Mo3 1.910(7) .
O23 Mo2 1.911(7) .
O24 Mo1 1.694(8) .
O25 Mo5 1.649(8) .
O26 Mo4 1.902(8) .
O26 Mo5 1.916(7) .
O27 Mo3 1.688(12) .
O28 Mo5 1.922(9) .
O28 Mo3 1.925(7) .
O29 Mo5 1.916(5) .
O29 Mo5 1.916(5) 8_575
O30 Mo6 1.889(7) 8_575
O30 Mo4 1.905(8) .
O31 Mo7 1.907(7) .
O31 Mo1 1.921(7) 8_575
O32 Mo6 1.895(10) 8_575
O32 Mo5 1.910(9) .
O33 Mo6 1.661(8) .
O34 Mo4 1.676(7) .
O35 Mo7 1.683(15) .
Mo1 O31 1.921(7) 8_575
Mo3 O23 1.910(7) 8_575
Mo3 O28 1.925(7) 8_575
Mo6 O30 1.889(7) 8_575
Mo6 O32 1.895(10) 8_575
Mo7 O31 1.907(7) 8_575
Mo7 O15 1.917(9) 8_575
P1 O13 1.537(6) 8_575
C1 O1 1.262(16) .
C1 N1 1.353(12) .
C1 N1 1.353(12) 8_565
C2 O7 1.381(11) .
C2 N3 1.444(12) .
C2 N1 1.459(12) .
C2 C2 1.56(2) 8_565
C3 O4 1.233(17) .
C3 N3 1.371(12) .
C3 N3 1.371(12) 8_565
C4 N2 1.429(14) .
C4 N1 1.431(14) .
C4 H4A 0.9800 .
C4 H4B 0.9800 .
C5 N4 1.472(15) .
C5 N3 1.481(14) .
C5 H5A 0.9800 .
C5 H5B 0.9800 .
C6 O2 1.200(14) .
C6 N2 1.374(15) .
C6 N5 1.399(15) .
C7 O8 1.387(14) .
C7 N4 1.452(13) .
C7 N2 1.470(14) .
C7 C8 1.520(17) .
C8 O9 1.376(13) .
C8 N5 1.447(15) .
C8 N7 1.472(14) .
C9 O5 1.214(12) .
C9 N7 1.336(14) .
C9 N4 1.351(14) .
C10 N5 1.434(15) .
C10 N6 1.441(15) .
C10 H10A 0.9800 .
C10 H10B 0.9800 .
C11 N7 1.459(15) .
C11 N8 1.471(16) .
C11 H11A 0.9800 .
C11 H11B 0.9800 .
C12 O3 1.245(12) .
C12 N6 1.342(15) .
C12 N9 1.369(14) .
C13 O10 1.378(13) .
C13 N8 1.438(14) .
C13 N6 1.465(14) .
C13 C14 1.548(19) .
C14 O11 1.378(13) .
C14 N10 1.447(15) .
C14 N9 1.452(14) .
C15 O6 1.248(13) .
C15 N10 1.353(15) .
C15 N8 1.355(14) .
C16 N9 1.416(12) .
C16 N9 1.416(12) 8_565
C16 H16A 0.9800 .
C16 H16B 0.9800 .
C17 N10 1.452(13) .
C17 N10 1.452(13) 8_565
C17 H17A 0.9800 .
C17 H17B 0.9800 .
O7 H7 0.8300 .
O8 H8 0.8300 .
O9 H9 0.8300 .
O10 H10 0.8300 .
O11 H11 0.8300 .

loop_
_platon_squeeze_void_nr
_platon_squeeze_void_average_x
_platon_squeeze_void_average_y
_platon_squeeze_void_average_z
_platon_squeeze_void_volume
_platon_squeeze_void_count_electrons
_platon_squeeze_void_content
1 0.295 -0.250 0.343 213 81 ' '
2 0.205 0.250 0.843 213 81 ' '
3 0.795 -0.250 0.157 213 81 ' '
4 0.705 0.250 0.657 213 81 ' '
5 0.048 0.250 0.130 12 7 ' '
6 0.548 0.250 0.370 12 7 ' '
7 0.452 0.750 0.630 12 7 ' '
8 0.952 0.750 0.870 12 7 ' '
